data_4126068
loop_
_publ_author_name
'Liu, Junzhi'
'Ma, Ji'
'Zhang, Ke'
'Ravat, Prince'
'Machata, Peter'
'Avdoshenko, Stanislav M.'
'Hennersdorf, Felix'
'Komber, Hartmut'
'Pisula, Wojciech'
'Weigand, Jan J.'
'Popov, Alexey A.'
'Berger, Reinhard'
'M\"ullen, Klaus'
'Feng, Xinliang'

_publ_section_title
;
 \p-Extended and Curved Anti-Aromatic Polycyclic Hydrocarbons.
;
_journal_name_full 'Journal of the American Chemical Society'
_journal_paper_doi 10.1021/jacs.7b01619
_journal_year 2017
_chemical_formula_moiety '2(C66 H44), C H4 O'
_chemical_formula_sum 'C133 H92 O'
_chemical_formula_weight 1706.06
_space_group_crystal_system triclinic
_space_group_IT_number 2
_space_group_name_Hall '-P 1'
_space_group_name_H-M_alt 'P -1'
_symmetry_space_group_name_Hall '-P 1'
_symmetry_space_group_name_H-M 'P -1'
_atom_sites_solution_hydrogens geom
_audit_creation_date 2016-10-19
_audit_creation_method
;
Olex2 1.2
(compiled 2015.09.30 svn.r3233 for OlexSys, GUI svn.r5103)
;
_cell_angle_alpha 94.985(3)
_cell_angle_beta 91.707(2)
_cell_angle_gamma 116.401(3)
_cell_formula_units_Z 1
_cell_length_a 11.3283(3)
_cell_length_b 12.3518(3)
_cell_length_c 17.8043(6)
_cell_measurement_reflns_used 15600
_cell_measurement_temperature 100.0(3)
_cell_measurement_theta_max 76.4240
_cell_measurement_theta_min 4.0150
_cell_volume 2216.45(13)
_computing_cell_refinement 'CrysAlisPro 1.171.38.43 (Rigaku OD, 2015)'
_computing_data_collection 'CrysAlisPro 1.171.38.43 (Rigaku OD, 2015)'
_computing_data_reduction 'CrysAlisPro 1.171.38.43 (Rigaku OD, 2015)'
_computing_molecular_graphics 'Olex2 (Dolomanov et al., 2009)'
_computing_publication_material 'Olex2 (Dolomanov et al., 2009)'
_computing_structure_refinement 'ShelXL (Sheldrick, 2015)'
_computing_structure_solution 'ShelXT (Sheldrick, 2015)'
_diffrn_ambient_environment N~2~
_diffrn_ambient_temperature 100.0(3)
_diffrn_detector 'CCD plate'
_diffrn_detector_area_resol_mean 10.5700
_diffrn_detector_type AtlasS2
_diffrn_measured_fraction_theta_full 1.000
_diffrn_measured_fraction_theta_max 0.988
_diffrn_measurement_details
;
List of Runs (angles in degrees, time in seconds):

  # Type    Start    End  Width  t~exp~   \w     \q     \k     \f   Frames
--------------------------------------------------------------------------
  1  \w    -38.00 -11.00   0.50    2.00    --  -38.50  41.00  30.00   54
  2  \w    -72.00  -6.00   0.50    2.00    --  -38.50 125.00 120.00  132
  3  \w     26.00 113.00   0.50    2.00    --   42.75  41.00  30.00  174
  4  \w    103.00 150.00   0.50    8.00    --  111.00  41.00  30.00   94
  5  \w     92.00 119.00   0.50    8.00    --  111.00 -30.00  90.00   54
  6  \w     77.00 109.00   0.50    8.00    --  111.00 -94.00 150.00   64
  7  \w     68.00 120.00   0.50    8.00    --  111.00-125.00  60.00  104
  8  \w     95.00 121.00   0.50    8.00    --  111.00-125.00 -60.00   52
  9  \w     91.00 132.00   0.50    8.00    --  111.00 -41.00-122.00   82
 10  \w     67.00 172.00   0.50    8.00    --  111.00  15.00 -30.00  210
 11  \w    136.00 178.00   0.50    8.00    --  111.00  61.00-120.00   84
 12  \w    118.00 178.00   0.50    8.00    --  111.00 125.00-120.00  120
 13  \w    120.00 158.00   0.50    8.00    --  111.00 125.00 -90.00   76
 14  \w    115.00 161.00   0.50    8.00    --  111.00 125.00 -60.00   92
 15  \w     88.00 170.00   0.50    8.00    --  111.00  30.00   0.00  164
 16  \w    126.00 153.00   0.50    8.00    --  111.00 125.00 120.00   54
 17  \w     81.00 177.00   0.50    8.00    --  111.00  77.00  30.00  192
 18  \w     48.00  79.00   0.50    8.00    --  111.00 -41.00-122.00   62
 19  \w     51.00 132.00   0.50    8.00    --  111.00 -77.00 -60.00  162
 20  \w     61.00 121.00   0.50    8.00    --  111.00-125.00-180.00  120
 21  \w     39.00 101.00   0.50    8.00    --  111.00-125.00 -90.00  124
 22  \w     42.00 113.00   0.50    8.00    --  111.00 -45.00   0.00  142
 23  \w     41.00 108.00   0.50    8.00    --  111.00-125.00 120.00  134
 24  \w     41.00  66.00   0.50    8.00    --  111.00 -94.00   0.00   50
 25  \w     37.00  77.00   0.50    8.00    --  111.00 -30.00  90.00   80
 26  \w     12.00 116.00   0.50    2.00    --   42.75  77.00 -90.00  208
 27  \w     -6.00  19.00   0.50    2.00    --   42.75 -41.00-122.00   50
 28  \w     49.00  74.00   0.50    8.00    --  111.00 -94.00-150.00   50
 29  \w     33.00 105.00   0.50    8.00    --  111.00 -94.00 -90.00  144
 30  \w      2.00  52.00   0.50    2.00    --   42.75 -99.00 150.00  100
 31  \w    -44.00 -15.00   0.50    2.00    --  -38.50 -41.00-122.00   58
 32  \w   -108.00 -72.00   0.50    2.00    --  -38.50 -41.00-122.00   72
 33  \w    -94.00  -2.00   0.50    2.00    --  -38.50 125.00  30.00  184
;
_diffrn_measurement_device 'four-circle diffractometer'
_diffrn_measurement_device_type 'SuperNova, Dual, Cu at zero, AtlasS2'
_diffrn_measurement_method '\w scans'
_diffrn_orient_matrix_type 'CrysAlisPro convention (1999,Acta A55,543-557)'
_diffrn_orient_matrix_UB_11 -0.0224355000
_diffrn_orient_matrix_UB_12 -0.1194855000
_diffrn_orient_matrix_UB_13 0.0313892000
_diffrn_orient_matrix_UB_21 -0.1449944000
_diffrn_orient_matrix_UB_22 -0.0595646000
_diffrn_orient_matrix_UB_23 -0.0327727000
_diffrn_orient_matrix_UB_31 0.0407535000
_diffrn_orient_matrix_UB_32 -0.0425469000
_diffrn_orient_matrix_UB_33 -0.0743593000
_diffrn_radiation_monochromator mirror
_diffrn_radiation_probe x-ray
_diffrn_radiation_type CuK\a
_diffrn_radiation_wavelength 1.54184
_diffrn_reflns_av_R_equivalents 0.0181
_diffrn_reflns_av_unetI/netI 0.0182
_diffrn_reflns_Laue_measured_fraction_full 1.000
_diffrn_reflns_Laue_measured_fraction_max 0.988
_diffrn_reflns_limit_h_max 14
_diffrn_reflns_limit_h_min -13
_diffrn_reflns_limit_k_max 15
_diffrn_reflns_limit_k_min -15
_diffrn_reflns_limit_l_max 13
_diffrn_reflns_limit_l_min -22
_diffrn_reflns_number 25029
_diffrn_reflns_point_group_measured_fraction_full 1.000
_diffrn_reflns_point_group_measured_fraction_max 0.988
_diffrn_reflns_theta_full 67.684
_diffrn_reflns_theta_max 76.510
_diffrn_reflns_theta_min 2.498
_diffrn_source 'micro-focus sealed X-ray tube'
_diffrn_source_type 'SuperNova (Cu) X-ray Source'
_exptl_absorpt_coefficient_mu 0.556
_exptl_absorpt_correction_T_max 0.978
_exptl_absorpt_correction_T_min 0.855
_exptl_absorpt_correction_type gaussian
_exptl_absorpt_process_details
;
CrysAlisPro 1.171.38.43 (Rigaku Oxford Diffraction, 2015)
Numerical absorption correction based on gaussian integration over
            a multifaceted crystal model
Empirical absorption correction using spherical harmonics,
 implemented in SCALE3 ABSPACK scaling algorithm.
;
_exptl_crystal_colour red
_exptl_crystal_colour_primary red
_exptl_crystal_density_diffrn 1.278
_exptl_crystal_description plate
_exptl_crystal_F_000 898
_exptl_crystal_size_max 0.352
_exptl_crystal_size_mid 0.196
_exptl_crystal_size_min 0.04
_refine_diff_density_max 0.579
_refine_diff_density_min -0.257
_refine_diff_density_rms 0.057
_refine_ls_extinction_method none
_refine_ls_goodness_of_fit_ref 1.035
_refine_ls_hydrogen_treatment constr
_refine_ls_matrix_type full
_refine_ls_number_parameters 623
_refine_ls_number_reflns 9224
_refine_ls_number_restraints 0
_refine_ls_restrained_S_all 1.035
_refine_ls_R_factor_all 0.0460
_refine_ls_R_factor_gt 0.0445
_refine_ls_shift/su_max 0.000
_refine_ls_shift/su_mean 0.000
_refine_ls_structure_factor_coef Fsqd
_refine_ls_weighting_details 'w=1/[\s^2^(Fo^2^)+(0.0623P)^2^+1.0017P] where P=(Fo^2^+2Fc^2^)/3'
_refine_ls_weighting_scheme calc
_refine_ls_wR_factor_gt 0.1167
_refine_ls_wR_factor_ref 0.1182
_reflns_Friedel_coverage 0.000
_reflns_number_gt 8799
_reflns_number_total 9224
_reflns_threshold_expression 'I > 2\s(I)'
_cod_data_source_file ja7b01619_si_004.cif
_cod_data_source_block feng018
_cod_original_cell_volume 2216.47(12)
_cod_database_code 4126068
_chemical_oxdiff_formula 'C133 H92 O1 '
_shelx_space_group_comment
;
The symmetry employed for this shelxl refinement is uniquely defined
by the following loop, which should always be used as a source of
symmetry information in preference to the above space-group names.
They are only intended as comments.
;
_reflns_odcompleteness_completeness 99.99
_reflns_odcompleteness_iscentric 1
_reflns_odcompleteness_theta 66.97
_olex2_refinement_description
;
1. Fixed Uiso
 At 1.2 times of:
  All C(H) groups, All C(H,H,H,H,H,H) groups
 At 1.5 times of:
  All C(H,H,H) groups, All O(H) groups
2. Others
 Sof(H64D)=Sof(H64E)=Sof(H64F)=1-FVAR(1)
 Sof(H64A)=Sof(H64B)=Sof(H64C)=FVAR(1)
 Sof(H65D)=Sof(H65E)=Sof(H65F)=1-FVAR(2)
 Sof(H65A)=Sof(H65B)=Sof(H65C)=FVAR(2)
 Fixed Sof: O1(0.5) H1(0.5) C67(0.5) H67A(0.5) H67B(0.5) H67C(0.5)
3.a Aromatic/amide H refined with riding coordinates:
 C6(H6), C7(H7), C8(H8), C9(H9), C12(H12), C13(H13), C14(H14), C15(H15),
 C19(H19), C20(H20), C21(H21), C28(H28), C29(H29), C30(H30), C31(H31), C34(H34),
  C35(H35), C36(H36), C37(H37), C41(H41), C42(H42), C43(H43), C51(H51),
 C53(H53), C60(H60), C62(H62)
3.b Disordered Me refined as rotating group:
 C64(H64A,H64B,H64C,H64D,H64E,H64F), C65(H65A,H65B,H65C,H65D,H65E,H65F)
3.c Idealised Me refined as rotating group:
 C55(H55A,H55B,H55C), C56(H56A,H56B,H56C), C57(H57A,H57B,H57C), C66(H66A,H66B,
 H66C), C67(H67A,H67B,H67C)
3.d Idealised tetrahedral OH refined as rotating group:
 O1(H1)
;
_shelx_shelxl_version_number 2014/7
_olex2_submission_special_instructions 'No special instructions were received'
_oxdiff_exptl_absorpt_empirical_details
;
Empirical correction (ABSPACK) includes:
- Absorption correction using spherical harmonics
- Frame scaling
;
_oxdiff_exptl_absorpt_empirical_full_max 1.454
_oxdiff_exptl_absorpt_empirical_full_min 0.703

loop_
_space_group_symop_operation_xyz
'x, y, z'
'-x, -y, -z'

loop_
_atom_site_label
_atom_site_type_symbol
_atom_site_fract_x
_atom_site_fract_y
_atom_site_fract_z
_atom_site_U_iso_or_equiv
_atom_site_adp_type
_atom_site_occupancy
_atom_site_site_symmetry_order
_atom_site_calc_flag
_atom_site_refinement_flags_posn
_atom_site_refinement_flags_occupancy
C1 C 0.66788(11) 0.47846(10) 0.60579(6) 0.0174(2) Uani 1 1 d . .
C2 C 0.68196(11) 0.37111(10) 0.60565(6) 0.0172(2) Uani 1 1 d . .
C3 C 0.69150(11) 0.30950(10) 0.53907(6) 0.0158(2) Uani 1 1 d . .
C4 C 0.67320(11) 0.35691(10) 0.46936(6) 0.0158(2) Uani 1 1 d . .
C5 C 0.63379(11) 0.28315(10) 0.39583(6) 0.0159(2) Uani 1 1 d . .
C6 C 0.56280(11) 0.15558(10) 0.39130(6) 0.0175(2) Uani 1 1 d . .
H6 H 0.5500 0.1178 0.4354 0.021 Uiso 1 1 calc R .
C7 C 0.51200(12) 0.08567(11) 0.32274(7) 0.0203(2) Uani 1 1 d . .
H7 H 0.4652 0.0016 0.3211 0.024 Uiso 1 1 calc R .
C8 C 0.53034(13) 0.14038(11) 0.25570(7) 0.0225(2) Uani 1 1 d . .
H8 H 0.4978 0.0928 0.2094 0.027 Uiso 1 1 calc R .
C9 C 0.59694(12) 0.26516(11) 0.25870(6) 0.0210(2) Uani 1 1 d . .
H9 H 0.6084 0.3015 0.2141 0.025 Uiso 1 1 calc R .
C10 C 0.64803(11) 0.33871(10) 0.32824(6) 0.0172(2) Uani 1 1 d . .
C11 C 0.71082(11) 0.47075(10) 0.33287(6) 0.0175(2) Uani 1 1 d . .
C12 C 0.76100(12) 0.53262(11) 0.26951(7) 0.0208(2) Uani 1 1 d . .
H12 H 0.7535 0.4881 0.2232 0.025 Uiso 1 1 calc R .
C13 C 0.82096(12) 0.65767(12) 0.27466(7) 0.0241(3) Uani 1 1 d . .
H13 H 0.8521 0.6971 0.2320 0.029 Uiso 1 1 calc R .
C14 C 0.83473(13) 0.72503(11) 0.34446(7) 0.0243(3) Uani 1 1 d . .
H14 H 0.8758 0.8096 0.3484 0.029 Uiso 1 1 calc R .
C15 C 0.78748(12) 0.66637(11) 0.40755(7) 0.0208(2) Uani 1 1 d . .
H15 H 0.7990 0.7123 0.4538 0.025 Uiso 1 1 calc R .
C16 C 0.72201(11) 0.53800(10) 0.40338(6) 0.0173(2) Uani 1 1 d . .
C17 C 0.68377(11) 0.47581(10) 0.47149(6) 0.0163(2) Uani 1 1 d . .
C18 C 0.66906(11) 0.53550(10) 0.54176(6) 0.0171(2) Uani 1 1 d . .
C19 C 0.65106(11) 0.64258(10) 0.55520(7) 0.0196(2) Uani 1 1 d . .
H19 H 0.6397 0.6805 0.5146 0.023 Uiso 1 1 calc R .
C20 C 0.65054(12) 0.69004(11) 0.62836(7) 0.0218(2) Uani 1 1 d . .
H20 H 0.6377 0.7594 0.6356 0.026 Uiso 1 1 calc R .
C21 C 0.66873(12) 0.63774(11) 0.69278(7) 0.0219(2) Uani 1 1 d . .
H21 H 0.6770 0.6761 0.7413 0.026 Uiso 1 1 calc R .
C22 C 0.67380(11) 0.52822(11) 0.68114(6) 0.0192(2) Uani 1 1 d . .
C23 C 0.69514(11) 0.44768(11) 0.73073(6) 0.0191(2) Uani 1 1 d . .
C24 C 0.69489(11) 0.35070(11) 0.68501(6) 0.0179(2) Uani 1 1 d . .
C25 C 0.71984(11) 0.24741(10) 0.69685(6) 0.0180(2) Uani 1 1 d . .
C26 C 0.73064(12) 0.19693(10) 0.76662(6) 0.0206(2) Uani 1 1 d . .
C27 C 0.65031(13) 0.19586(11) 0.82993(7) 0.0244(3) Uani 1 1 d . .
C28 C 0.53228(14) 0.20478(13) 0.81808(7) 0.0297(3) Uani 1 1 d . .
H28 H 0.5122 0.2243 0.7717 0.036 Uiso 1 1 calc R .
C29 C 0.44505(16) 0.18515(16) 0.87394(9) 0.0400(4) Uani 1 1 d . .
H29 H 0.3667 0.1907 0.8649 0.048 Uiso 1 1 calc R .
C30 C 0.47525(18) 0.15692(18) 0.94425(9) 0.0472(4) Uani 1 1 d . .
H30 H 0.4173 0.1446 0.9822 0.057 Uiso 1 1 calc R .
C31 C 0.58972(18) 0.14740(16) 0.95733(8) 0.0416(4) Uani 1 1 d . .
H31 H 0.6089 0.1290 1.0043 0.050 Uiso 1 1 calc R .
C32 C 0.67895(15) 0.16505(12) 0.90077(7) 0.0301(3) Uani 1 1 d . .
C33 C 0.79647(15) 0.14720(12) 0.91158(7) 0.0302(3) Uani 1 1 d . .
C34 C 0.85288(18) 0.15079(14) 0.98412(8) 0.0384(4) Uani 1 1 d . .
H34 H 0.8138 0.1648 1.0266 0.046 Uiso 1 1 calc R .
C35 C 0.96403(19) 0.13401(15) 0.99319(8) 0.0423(4) Uani 1 1 d . .
H35 H 0.9992 0.1360 1.0414 0.051 Uiso 1 1 calc R .
C36 C 1.02409(17) 0.11397(14) 0.92977(8) 0.0366(3) Uani 1 1 d . .
H36 H 1.0999 0.1032 0.9357 0.044 Uiso 1 1 calc R .
C37 C 0.97103(15) 0.11011(12) 0.85800(7) 0.0287(3) Uani 1 1 d . .
H37 H 1.0123 0.0973 0.8162 0.034 Uiso 1 1 calc R .
C38 C 0.85602(14) 0.12522(11) 0.84695(7) 0.0258(3) Uani 1 1 d . .
C39 C 0.80674(13) 0.13279(10) 0.77146(7) 0.0214(2) Uani 1 1 d . .
C40 C 0.83659(12) 0.08154(10) 0.70243(7) 0.0198(2) Uani 1 1 d . .
C41 C 0.88575(12) -0.00617(11) 0.69174(7) 0.0224(2) Uani 1 1 d . .
H41 H 0.9058 -0.0373 0.7333 0.027 Uiso 1 1 calc R .
C42 C 0.90389(12) -0.04538(11) 0.61970(7) 0.0218(2) Uani 1 1 d . .
H42 H 0.9362 -0.1027 0.6143 0.026 Uiso 1 1 calc R .
C43 C 0.87523(12) -0.00192(10) 0.55377(7) 0.0197(2) Uani 1 1 d . .
H43 H 0.8915 -0.0275 0.5062 0.024 Uiso 1 1 calc R .
C44 C 0.82269(11) 0.07921(10) 0.56222(6) 0.0177(2) Uani 1 1 d . .
C45 C 0.78381(11) 0.14636(10) 0.50970(6) 0.0165(2) Uani 1 1 d . .
C46 C 0.73721(11) 0.21781(10) 0.55186(6) 0.0161(2) Uani 1 1 d . .
C47 C 0.74916(11) 0.19797(10) 0.63181(6) 0.0174(2) Uani 1 1 d . .
C48 C 0.80183(11) 0.11500(10) 0.63566(6) 0.0181(2) Uani 1 1 d . .
C49 C 0.72849(12) 0.47943(11) 0.81335(6) 0.0201(2) Uani 1 1 d . .
C50 C 0.63668(13) 0.49032(13) 0.86111(7) 0.0266(3) Uani 1 1 d . .
C51 C 0.66985(14) 0.51825(14) 0.93874(7) 0.0295(3) Uani 1 1 d . .
H51 H 0.6081 0.5237 0.9701 0.035 Uiso 1 1 calc R .
C52 C 0.79222(14) 0.53831(12) 0.97086(7) 0.0267(3) Uani 1 1 d . .
C53 C 0.88359(13) 0.53229(12) 0.92256(7) 0.0234(2) Uani 1 1 d . .
H53 H 0.9672 0.5486 0.9429 0.028 Uiso 1 1 calc R .
C54 C 0.85433(12) 0.50267(10) 0.84463(6) 0.0193(2) Uani 1 1 d . .
C55 C 0.50158(14) 0.46918(16) 0.83046(8) 0.0353(3) Uani 1 1 d . .
H55A H 0.5055 0.5445 0.8175 0.053 Uiso 1 1 calc GR .
H55B H 0.4397 0.4386 0.8682 0.053 Uiso 1 1 calc GR .
H55C H 0.4737 0.4110 0.7862 0.053 Uiso 1 1 calc GR .
C56 C 0.82346(16) 0.56242(15) 1.05543(7) 0.0354(3) Uani 1 1 d . .
H56A H 0.7940 0.4865 1.0765 0.053 Uiso 1 1 calc GR .
H56B H 0.7791 0.6068 1.0771 0.053 Uiso 1 1 calc GR .
H56C H 0.9171 0.6093 1.0665 0.053 Uiso 1 1 calc GR .
C57 C 0.96023(12) 0.49756(11) 0.79728(7) 0.0215(2) Uani 1 1 d . .
H57A H 0.9626 0.4213 0.8001 0.032 Uiso 1 1 calc GR .
H57B H 1.0444 0.5630 0.8159 0.032 Uiso 1 1 calc GR .
H57C H 0.9411 0.5052 0.7457 0.032 Uiso 1 1 calc GR .
C58 C 0.80997(11) 0.13792(10) 0.42902(6) 0.0165(2) Uani 1 1 d . .
C59 C 0.74811(12) 0.02495(11) 0.38357(7) 0.0193(2) Uani 1 1 d . .
C60 C 0.77630(13) 0.01884(12) 0.30810(7) 0.0240(3) Uani 1 1 d . .
H60 H 0.7355 -0.0556 0.2782 0.029 Uiso 1 1 calc R .
C61 C 0.86358(14) 0.12057(13) 0.27620(7) 0.0268(3) Uani 1 1 d . .
C62 C 0.92742(13) 0.22982(12) 0.32252(7) 0.0243(3) Uani 1 1 d . .
H62 H 0.9888 0.2977 0.3023 0.029 Uiso 1 1 calc R .
C63 C 0.90256(11) 0.24112(11) 0.39826(6) 0.0187(2) Uani 1 1 d . .
C64 C 0.64244(13) -0.08735(11) 0.41165(7) 0.0234(2) Uani 1 1 d . .
H64A H 0.6759 -0.1030 0.4575 0.028 Uiso 0.504(17) 1 calc GR P
H64B H 0.6180 -0.1557 0.3740 0.028 Uiso 0.504(17) 1 calc GR P
H64C H 0.5664 -0.0746 0.4213 0.028 Uiso 0.504(17) 1 calc GR P
H64D H 0.5643 -0.1192 0.3777 0.028 Uiso 0.496(17) 1 calc GR P
H64E H 0.6222 -0.0665 0.4612 0.028 Uiso 0.496(17) 1 calc GR P
H64F H 0.6738 -0.1476 0.4139 0.028 Uiso 0.496(17) 1 calc GR P
C65 C 0.88615(19) 0.11436(17) 0.19326(8) 0.0410(4) Uani 1 1 d . .
H65A H 0.9476 0.0813 0.1847 0.049 Uiso 0.40(2) 1 calc GR P
H65B H 0.9214 0.1946 0.1777 0.049 Uiso 0.40(2) 1 calc GR P
H65C H 0.8038 0.0632 0.1646 0.049 Uiso 0.40(2) 1 calc GR P
H65D H 0.8343 0.1447 0.1666 0.049 Uiso 0.60(2) 1 calc GR P
H65E H 0.8604 0.0315 0.1736 0.049 Uiso 0.60(2) 1 calc GR P
H65F H 0.9781 0.1629 0.1867 0.049 Uiso 0.60(2) 1 calc GR P
C66 C 0.97420(12) 0.36341(11) 0.44428(7) 0.0229(2) Uani 1 1 d . .
H66A H 0.9194 0.4045 0.4448 0.034 Uiso 1 1 calc GR .
H66B H 1.0550 0.4112 0.4223 0.034 Uiso 1 1 calc GR .
H66C H 0.9938 0.3526 0.4951 0.034 Uiso 1 1 calc GR .
O1 O 0.8088(2) 0.7853(2) 0.86239(13) 0.0389(5) Uani 0.5 1 d . P
H1 H 0.8023 0.7191 0.8717 0.058 Uiso 0.5 1 calc GR P
C67 C 0.7164(3) 0.8097(3) 0.89990(19) 0.0385(7) Uani 0.5 1 d . P
H67A H 0.6382 0.7842 0.8667 0.058 Uiso 0.5 1 calc GR P
H67B H 0.7526 0.8955 0.9153 0.058 Uiso 0.5 1 calc GR P
H67C H 0.6945 0.7664 0.9437 0.058 Uiso 0.5 1 calc GR P

loop_
_atom_site_aniso_label
_atom_site_aniso_U_11
_atom_site_aniso_U_22
_atom_site_aniso_U_33
_atom_site_aniso_U_23
_atom_site_aniso_U_13
_atom_site_aniso_U_12
C1 0.0145(5) 0.0192(5) 0.0177(5) 0.0002(4) -0.0001(4) 0.0075(4)
C2 0.0151(5) 0.0185(5) 0.0164(5) 0.0024(4) -0.0005(4) 0.0062(4)
C3 0.0141(5) 0.0158(5) 0.0154(5) 0.0021(4) -0.0002(4) 0.0049(4)
C4 0.0133(5) 0.0179(5) 0.0158(5) 0.0029(4) 0.0006(4) 0.0063(4)
C5 0.0140(5) 0.0189(5) 0.0163(5) 0.0023(4) 0.0002(4) 0.0087(4)
C6 0.0172(5) 0.0190(5) 0.0175(5) 0.0036(4) 0.0001(4) 0.0089(4)
C7 0.0207(6) 0.0177(5) 0.0215(6) 0.0008(4) -0.0017(4) 0.0081(4)
C8 0.0269(6) 0.0234(6) 0.0165(5) -0.0016(4) -0.0033(4) 0.0117(5)
C9 0.0250(6) 0.0242(6) 0.0152(5) 0.0039(4) 0.0004(4) 0.0121(5)
C10 0.0163(5) 0.0200(5) 0.0168(5) 0.0030(4) 0.0007(4) 0.0094(4)
C11 0.0150(5) 0.0205(5) 0.0185(5) 0.0045(4) -0.0002(4) 0.0089(4)
C12 0.0204(6) 0.0242(6) 0.0182(5) 0.0048(4) 0.0011(4) 0.0098(5)
C13 0.0230(6) 0.0251(6) 0.0231(6) 0.0110(5) 0.0029(5) 0.0083(5)
C14 0.0233(6) 0.0186(5) 0.0290(6) 0.0069(5) 0.0006(5) 0.0069(5)
C15 0.0203(6) 0.0195(6) 0.0226(6) 0.0031(4) -0.0006(4) 0.0088(5)
C16 0.0146(5) 0.0188(5) 0.0193(5) 0.0039(4) -0.0007(4) 0.0081(4)
C17 0.0131(5) 0.0179(5) 0.0173(5) 0.0020(4) -0.0019(4) 0.0065(4)
C18 0.0132(5) 0.0180(5) 0.0191(5) 0.0010(4) -0.0015(4) 0.0064(4)
C19 0.0163(5) 0.0194(5) 0.0234(6) 0.0022(4) -0.0004(4) 0.0085(4)
C20 0.0181(5) 0.0204(5) 0.0280(6) -0.0012(5) -0.0008(5) 0.0106(5)
C21 0.0204(6) 0.0256(6) 0.0209(6) -0.0038(5) -0.0010(4) 0.0128(5)
C22 0.0163(5) 0.0238(6) 0.0177(5) -0.0001(4) -0.0004(4) 0.0096(4)
C23 0.0172(5) 0.0233(6) 0.0172(5) 0.0010(4) 0.0011(4) 0.0097(4)
C24 0.0170(5) 0.0207(5) 0.0143(5) 0.0016(4) 0.0005(4) 0.0071(4)
C25 0.0182(5) 0.0175(5) 0.0147(5) 0.0019(4) -0.0006(4) 0.0049(4)
C26 0.0246(6) 0.0168(5) 0.0146(5) 0.0018(4) -0.0013(4) 0.0043(5)
C27 0.0293(6) 0.0194(6) 0.0170(6) 0.0025(4) 0.0029(5) 0.0040(5)
C28 0.0286(7) 0.0313(7) 0.0204(6) 0.0025(5) 0.0040(5) 0.0055(5)
C29 0.0314(8) 0.0485(9) 0.0310(7) 0.0050(6) 0.0090(6) 0.0094(7)
C30 0.0447(9) 0.0594(11) 0.0272(7) 0.0121(7) 0.0171(7) 0.0121(8)
C31 0.0510(10) 0.0461(9) 0.0208(6) 0.0121(6) 0.0091(6) 0.0138(7)
C32 0.0404(8) 0.0249(6) 0.0179(6) 0.0047(5) 0.0032(5) 0.0078(6)
C33 0.0452(8) 0.0230(6) 0.0182(6) 0.0060(5) -0.0003(5) 0.0111(6)
C34 0.0620(10) 0.0367(8) 0.0174(6) 0.0058(5) -0.0014(6) 0.0227(7)
C35 0.0682(11) 0.0417(8) 0.0194(6) 0.0047(6) -0.0112(7) 0.0275(8)
C36 0.0530(9) 0.0325(7) 0.0258(7) 0.0039(6) -0.0113(6) 0.0214(7)
C37 0.0418(8) 0.0213(6) 0.0207(6) 0.0036(5) -0.0061(5) 0.0123(6)
C38 0.0378(7) 0.0168(5) 0.0178(6) 0.0040(4) -0.0041(5) 0.0078(5)
C39 0.0271(6) 0.0157(5) 0.0166(5) 0.0041(4) -0.0018(4) 0.0050(5)
C40 0.0218(6) 0.0157(5) 0.0176(5) 0.0034(4) -0.0028(4) 0.0046(4)
C41 0.0257(6) 0.0172(5) 0.0217(6) 0.0044(4) -0.0054(5) 0.0075(5)
C42 0.0232(6) 0.0167(5) 0.0250(6) 0.0027(4) -0.0035(5) 0.0087(5)
C43 0.0203(5) 0.0174(5) 0.0200(5) 0.0017(4) -0.0010(4) 0.0075(4)
C44 0.0175(5) 0.0163(5) 0.0168(5) 0.0027(4) -0.0015(4) 0.0054(4)
C45 0.0163(5) 0.0153(5) 0.0161(5) 0.0025(4) -0.0012(4) 0.0056(4)
C46 0.0163(5) 0.0164(5) 0.0135(5) 0.0029(4) -0.0005(4) 0.0052(4)
C47 0.0183(5) 0.0160(5) 0.0151(5) 0.0028(4) -0.0009(4) 0.0052(4)
C48 0.0194(5) 0.0152(5) 0.0167(5) 0.0026(4) -0.0014(4) 0.0050(4)
C49 0.0219(6) 0.0230(6) 0.0163(5) 0.0000(4) 0.0005(4) 0.0114(5)
C50 0.0245(6) 0.0376(7) 0.0207(6) 0.0009(5) 0.0018(5) 0.0171(6)
C51 0.0300(7) 0.0436(8) 0.0197(6) 0.0009(5) 0.0058(5) 0.0210(6)
C52 0.0318(7) 0.0324(7) 0.0173(6) 0.0003(5) 0.0005(5) 0.0161(6)
C53 0.0237(6) 0.0278(6) 0.0194(6) 0.0001(5) -0.0030(5) 0.0130(5)
C54 0.0216(6) 0.0185(5) 0.0183(5) 0.0008(4) 0.0007(4) 0.0099(4)
C55 0.0269(7) 0.0603(10) 0.0251(7) 0.0028(6) 0.0036(5) 0.0255(7)
C56 0.0394(8) 0.0496(9) 0.0184(6) -0.0008(6) 0.0003(5) 0.0220(7)
C57 0.0198(6) 0.0239(6) 0.0209(6) 0.0021(4) 0.0007(4) 0.0101(5)
C58 0.0171(5) 0.0201(5) 0.0151(5) 0.0028(4) -0.0004(4) 0.0108(4)
C59 0.0204(5) 0.0218(6) 0.0185(5) 0.0011(4) -0.0020(4) 0.0125(5)
C60 0.0295(6) 0.0296(6) 0.0173(6) -0.0030(5) -0.0037(5) 0.0185(5)
C61 0.0362(7) 0.0394(7) 0.0163(6) 0.0065(5) 0.0033(5) 0.0264(6)
C62 0.0283(6) 0.0305(6) 0.0219(6) 0.0121(5) 0.0070(5) 0.0183(5)
C63 0.0184(5) 0.0225(6) 0.0192(5) 0.0059(4) 0.0011(4) 0.0122(5)
C64 0.0241(6) 0.0190(6) 0.0247(6) -0.0017(5) -0.0029(5) 0.0086(5)
C65 0.0628(11) 0.0551(10) 0.0187(6) 0.0084(6) 0.0091(6) 0.0375(9)
C66 0.0183(6) 0.0208(6) 0.0281(6) 0.0060(5) 0.0021(5) 0.0068(5)
O1 0.0439(12) 0.0358(11) 0.0374(11) -0.0016(9) -0.0032(9) 0.0197(10)
C67 0.0407(16) 0.0285(14) 0.0437(17) -0.0141(12) 0.0044(13) 0.0162(12)

loop_
_atom_type_symbol
_atom_type_description
_atom_type_scat_dispersion_real
_atom_type_scat_dispersion_imag
_atom_type_scat_source
C C 0.0181 0.0091 'International Tables Vol C Tables 4.2.6.8 and 6.1.1.4'
H H 0.0000 0.0000 'International Tables Vol C Tables 4.2.6.8 and 6.1.1.4'
O O 0.0492 0.0322 'International Tables Vol C Tables 4.2.6.8 and 6.1.1.4'

loop_
_exptl_crystal_face_index_h
_exptl_crystal_face_index_k
_exptl_crystal_face_index_l
_exptl_crystal_face_perp_dist
0 0 -1 0.0190
0 0 1 0.0210
-1 1 0 0.1522
1 1 0 0.0954
-1 -1 0 0.0954
1 -2 0 0.1626
1 0 0 0.1140

loop_
_geom_angle_atom_site_label_1
_geom_angle_atom_site_label_2
_geom_angle_atom_site_label_3
_geom_angle
C2 C1 C22 109.53(10)
C18 C1 C2 124.25(10)
C18 C1 C22 125.51(11)
C1 C2 C24 107.31(10)
C3 C2 C1 121.48(10)
C3 C2 C24 131.00(11)
C2 C3 C4 115.69(10)
C2 C3 C46 112.92(10)
C4 C3 C46 130.74(10)
C5 C4 C3 122.78(10)
C17 C4 C3 120.52(10)
C17 C4 C5 116.54(10)
C6 C5 C4 120.44(10)
C6 C5 C10 118.28(10)
C10 C5 C4 120.58(10)
C5 C6 H6 119.4
C7 C6 C5 121.22(11)
C7 C6 H6 119.4
C6 C7 H7 119.8
C6 C7 C8 120.42(11)
C8 C7 H7 119.8
C7 C8 H8 120.2
C9 C8 C7 119.52(11)
C9 C8 H8 120.2
C8 C9 H9 119.5
C8 C9 C10 121.09(11)
C10 C9 H9 119.5
C5 C10 C11 118.82(10)
C9 C10 C5 119.40(11)
C9 C10 C11 121.75(10)
C12 C11 C10 121.87(11)
C12 C11 C16 119.56(11)
C16 C11 C10 118.57(10)
C11 C12 H12 119.3
C13 C12 C11 121.36(11)
C13 C12 H12 119.3
C12 C13 H13 120.2
C12 C13 C14 119.51(11)
C14 C13 H13 120.2
C13 C14 H14 119.9
C15 C14 C13 120.15(11)
C15 C14 H14 119.9
C14 C15 H15 119.3
C14 C15 C16 121.49(11)
C16 C15 H15 119.3
C11 C16 C15 117.87(11)
C11 C16 C17 120.18(10)
C15 C16 C17 121.37(10)
C4 C17 C16 117.76(10)
C4 C17 C18 119.60(10)
C18 C17 C16 122.38(10)
C1 C18 C17 115.66(10)
C1 C18 C19 114.50(10)
C19 C18 C17 129.80(11)
C18 C19 H19 119.9
C20 C19 C18 120.16(11)
C20 C19 H19 119.9
C19 C20 H20 118.5
C19 C20 C21 122.94(11)
C21 C20 H20 118.5
C20 C21 H21 121.1
C22 C21 C20 117.82(11)
C22 C21 H21 121.1
C1 C22 C23 107.00(10)
C21 C22 C1 118.01(11)
C21 C22 C23 134.79(11)
C22 C23 C49 123.30(10)
C24 C23 C22 107.82(10)
C24 C23 C49 128.39(11)
C23 C24 C2 108.22(10)
C23 C24 C25 135.66(11)
C25 C24 C2 115.59(10)
C24 C25 C26 130.34(10)
C47 C25 C24 113.01(10)
C47 C25 C26 116.36(11)
C25 C26 C27 122.01(11)
C39 C26 C25 120.45(11)
C39 C26 C27 117.03(11)
C28 C27 C26 120.48(11)
C28 C27 C32 118.60(12)
C32 C27 C26 120.05(13)
C27 C28 H28 119.3
C29 C28 C27 121.37(14)
C29 C28 H28 119.3
C28 C29 H29 120.2
C28 C29 C30 119.66(16)
C30 C29 H29 120.2
C29 C30 H30 119.9
C31 C30 C29 120.21(14)
C31 C30 H30 119.9
C30 C31 H31 119.5
C30 C31 C32 121.06(14)
C32 C31 H31 119.5
C27 C32 C33 118.86(12)
C31 C32 C27 119.08(14)
C31 C32 C33 122.00(13)
C34 C33 C32 122.26(14)
C34 C33 C38 119.08(14)
C38 C33 C32 118.66(12)
C33 C34 H34 119.3
C35 C34 C33 121.42(15)
C35 C34 H34 119.3
C34 C35 H35 120.1
C34 C35 C36 119.74(13)
C36 C35 H35 120.1
C35 C36 H36 120.0
C37 C36 C35 120.08(15)
C37 C36 H36 120.0
C36 C37 H37 119.3
C36 C37 C38 121.43(14)
C38 C37 H37 119.3
C33 C38 C39 119.87(13)
C37 C38 C33 118.24(12)
C37 C38 C39 121.50(12)
C26 C39 C38 117.66(11)
C26 C39 C40 119.21(10)
C40 C39 C38 123.09(12)
C41 C40 C39 129.86(11)
C48 C40 C39 115.47(11)
C48 C40 C41 114.43(11)
C40 C41 H41 119.8
C42 C41 C40 120.34(11)
C42 C41 H41 119.8
C41 C42 H42 118.6
C41 C42 C43 122.82(11)
C43 C42 H42 118.6
C42 C43 H43 121.0
C44 C43 C42 118.04(11)
C44 C43 H43 121.0
C43 C44 C45 134.41(11)
C43 C44 C48 118.03(10)
C48 C44 C45 107.52(10)
C46 C45 C44 108.15(10)
C46 C45 C58 131.99(10)
C58 C45 C44 119.57(10)
C3 C46 C47 115.01(10)
C45 C46 C3 137.96(10)
C45 C46 C47 106.83(10)
C25 C47 C46 131.05(11)
C25 C47 C48 120.39(10)
C48 C47 C46 108.55(10)
C40 C48 C44 126.08(11)
C40 C48 C47 124.83(11)
C47 C48 C44 108.93(10)
C50 C49 C23 120.54(11)
C50 C49 C54 119.28(11)
C54 C49 C23 120.16(10)
C49 C50 C55 121.53(11)
C51 C50 C49 119.31(12)
C51 C50 C55 119.14(12)
C50 C51 H51 118.9
C52 C51 C50 122.20(12)
C52 C51 H51 118.9
C51 C52 C56 121.22(12)
C53 C52 C51 117.69(11)
C53 C52 C56 121.07(12)
C52 C53 H53 118.9
C52 C53 C54 122.24(12)
C54 C53 H53 118.9
C49 C54 C57 122.77(10)
C53 C54 C49 119.21(11)
C53 C54 C57 118.03(11)
C50 C55 H55A 109.5
C50 C55 H55B 109.5
C50 C55 H55C 109.5
H55A C55 H55B 109.5
H55A C55 H55C 109.5
H55B C55 H55C 109.5
C52 C56 H56A 109.5
C52 C56 H56B 109.5
C52 C56 H56C 109.5
H56A C56 H56B 109.5
H56A C56 H56C 109.5
H56B C56 H56C 109.5
C54 C57 H57A 109.5
C54 C57 H57B 109.5
C54 C57 H57C 109.5
H57A C57 H57B 109.5
H57A C57 H57C 109.5
H57B C57 H57C 109.5
C59 C58 C45 120.09(10)
C63 C58 C45 120.17(10)
C63 C58 C59 119.64(10)
C58 C59 C64 122.26(10)
C60 C59 C58 119.03(11)
C60 C59 C64 118.45(11)
C59 C60 H60 119.0
C61 C60 C59 122.00(12)
C61 C60 H60 119.0
C60 C61 C65 121.39(13)
C62 C61 C60 118.13(11)
C62 C61 C65 120.46(13)
C61 C62 H62 118.9
C61 C62 C63 122.18(12)
C63 C62 H62 118.9
C58 C63 C66 122.20(10)
C62 C63 C58 118.92(11)
C62 C63 C66 118.87(11)
C59 C64 H64A 109.5
C59 C64 H64B 109.5
C59 C64 H64C 109.5
C59 C64 H64D 109.5
C59 C64 H64E 109.5
C59 C64 H64F 109.5
H64A C64 H64B 109.5
H64A C64 H64C 109.5
H64A C64 H64D 141.1
H64A C64 H64E 56.3
H64A C64 H64F 56.3
H64B C64 H64C 109.5
H64B C64 H64D 56.3
H64B C64 H64E 141.1
H64B C64 H64F 56.3
H64C C64 H64D 56.3
H64C C64 H64E 56.3
H64C C64 H64F 141.1
H64D C64 H64E 109.5
H64D C64 H64F 109.5
H64E C64 H64F 109.5
C61 C65 H65A 109.5
C61 C65 H65B 109.5
C61 C65 H65C 109.5
C61 C65 H65D 109.5
C61 C65 H65E 109.5
C61 C65 H65F 109.5
H65A C65 H65B 109.5
H65A C65 H65C 109.5
H65A C65 H65D 141.1
H65A C65 H65E 56.3
H65A C65 H65F 56.3
H65B C65 H65C 109.5
H65B C65 H65D 56.3
H65B C65 H65E 141.1
H65B C65 H65F 56.3
H65C C65 H65D 56.3
H65C C65 H65E 56.3
H65C C65 H65F 141.1
H65D C65 H65E 109.5
H65D C65 H65F 109.5
H65E C65 H65F 109.5
C63 C66 H66A 109.5
C63 C66 H66B 109.5
C63 C66 H66C 109.5
H66A C66 H66B 109.5
H66A C66 H66C 109.5
H66B C66 H66C 109.5
C67 O1 H1 109.5
O1 C67 H67A 109.5
O1 C67 H67B 109.5
O1 C67 H67C 109.5
H67A C67 H67B 109.5
H67A C67 H67C 109.5
H67B C67 H67C 109.5

loop_
_geom_bond_atom_site_label_1
_geom_bond_atom_site_label_2
_geom_bond_distance
C1 C2 1.4040(16)
C1 C18 1.3886(16)
C1 C22 1.4132(16)
C2 C3 1.3856(16)
C2 C24 1.4709(15)
C3 C4 1.4647(15)
C3 C46 1.4704(15)
C4 C5 1.4627(15)
C4 C17 1.4165(15)
C5 C6 1.4082(16)
C5 C10 1.4148(15)
C6 H6 0.9300
C6 C7 1.3783(16)
C7 H7 0.9300
C7 C8 1.3980(17)
C8 H8 0.9300
C8 C9 1.3773(17)
C9 H9 0.9300
C9 C10 1.4098(16)
C10 C11 1.4541(16)
C11 C12 1.4077(16)
C11 C16 1.4135(16)
C12 H12 0.9300
C12 C13 1.3763(17)
C13 H13 0.9300
C13 C14 1.3979(19)
C14 H14 0.9300
C14 C15 1.3805(17)
C15 H15 0.9300
C15 C16 1.4143(16)
C16 C17 1.4647(15)
C17 C18 1.4485(16)
C18 C19 1.4268(16)
C19 H19 0.9300
C19 C20 1.3824(17)
C20 H20 0.9300
C20 C21 1.4173(17)
C21 H21 0.9300
C21 C22 1.3774(17)
C22 C23 1.4770(16)
C23 C24 1.3874(16)
C23 C49 1.4816(16)
C24 C25 1.4546(16)
C25 C26 1.4629(15)
C25 C47 1.3800(16)
C26 C27 1.4670(17)
C26 C39 1.4117(18)
C27 C28 1.401(2)
C27 C32 1.4176(18)
C28 H28 0.9300
C28 C29 1.383(2)
C29 H29 0.9300
C29 C30 1.401(2)
C30 H30 0.9300
C30 C31 1.368(3)
C31 H31 0.9300
C31 C32 1.409(2)
C32 C33 1.453(2)
C33 C34 1.4120(18)
C33 C38 1.417(2)
C34 H34 0.9300
C34 C35 1.371(3)
C35 H35 0.9300
C35 C36 1.395(2)
C36 H36 0.9300
C36 C37 1.3836(18)
C37 H37 0.9300
C37 C38 1.407(2)
C38 C39 1.4665(16)
C39 C40 1.4510(17)
C40 C41 1.4238(17)
C40 C48 1.3934(16)
C41 H41 0.9300
C41 C42 1.3849(18)
C42 H42 0.9300
C42 C43 1.4189(16)
C43 H43 0.9300
C43 C44 1.3750(16)
C44 C45 1.4803(15)
C44 C48 1.4042(16)
C45 C46 1.3943(16)
C45 C58 1.4794(15)
C46 C47 1.4775(15)
C47 C48 1.4016(16)
C49 C50 1.4071(17)
C49 C54 1.4092(17)
C50 C51 1.3934(18)
C50 C55 1.5094(18)
C51 H51 0.9300
C51 C52 1.3902(19)
C52 C53 1.3881(18)
C52 C56 1.5092(17)
C53 H53 0.9300
C53 C54 1.3948(16)
C54 C57 1.5073(16)
C55 H55A 0.9600
C55 H55B 0.9600
C55 H55C 0.9600
C56 H56A 0.9600
C56 H56B 0.9600
C56 H56C 0.9600
C57 H57A 0.9600
C57 H57B 0.9600
C57 H57C 0.9600
C58 C59 1.4119(16)
C58 C63 1.4112(16)
C59 C60 1.3937(17)
C59 C64 1.5121(17)
C60 H60 0.9300
C60 C61 1.390(2)
C61 C62 1.388(2)
C61 C65 1.5075(17)
C62 H62 0.9300
C62 C63 1.3936(17)
C63 C66 1.5056(17)
C64 H64A 0.9600
C64 H64B 0.9600
C64 H64C 0.9600
C64 H64D 0.9600
C64 H64E 0.9600
C64 H64F 0.9600
C65 H65A 0.9600
C65 H65B 0.9600
C65 H65C 0.9600
C65 H65D 0.9600
C65 H65E 0.9600
C65 H65F 0.9600
C66 H66A 0.9600
C66 H66B 0.9600
C66 H66C 0.9600
O1 H1 0.8200
O1 C67 1.386(4)
C67 H67A 0.9600
C67 H67B 0.9600
C67 H67C 0.9600

loop_
_geom_torsion_atom_site_label_1
_geom_torsion_atom_site_label_2
_geom_torsion_atom_site_label_3
_geom_torsion_atom_site_label_4
_geom_torsion
C1 C2 C3 C4 -5.65(16)
C1 C2 C3 C46 166.16(10)
C1 C2 C24 C23 -2.95(13)
C1 C2 C24 C25 -175.87(10)
C1 C18 C19 C20 7.94(16)
C1 C22 C23 C24 -2.86(13)
C1 C22 C23 C49 169.71(11)
C2 C1 C18 C17 1.08(16)
C2 C1 C18 C19 179.10(11)
C2 C1 C22 C21 176.66(11)
C2 C1 C22 C23 1.00(13)
C2 C3 C4 C5 -157.83(10)
C2 C3 C4 C17 17.41(15)
C2 C3 C46 C45 -167.07(13)
C2 C3 C46 C47 6.87(14)
C2 C24 C25 C26 -176.23(11)
C2 C24 C25 C47 10.24(15)
C3 C2 C24 C23 171.76(12)
C3 C2 C24 C25 -1.16(18)
C3 C4 C5 C6 25.14(16)
C3 C4 C5 C10 -164.62(10)
C3 C4 C17 C16 153.90(10)
C3 C4 C17 C18 -20.35(16)
C3 C46 C47 C25 2.90(18)
C3 C46 C47 C48 -176.04(10)
C4 C3 C46 C45 3.2(2)
C4 C3 C46 C47 177.11(11)
C4 C5 C6 C7 172.61(11)
C4 C5 C10 C9 -173.52(10)
C4 C5 C10 C11 4.17(16)
C4 C17 C18 C1 10.69(15)
C4 C17 C18 C19 -166.96(11)
C5 C4 C17 C16 -30.57(14)
C5 C4 C17 C18 155.18(10)
C5 C6 C7 C8 0.17(18)
C5 C10 C11 C12 162.27(11)
C5 C10 C11 C16 -17.32(16)
C6 C5 C10 C9 -3.08(16)
C6 C5 C10 C11 174.61(10)
C6 C7 C8 C9 -1.57(19)
C7 C8 C9 C10 0.58(19)
C8 C9 C10 C5 1.77(18)
C8 C9 C10 C11 -175.85(11)
C9 C10 C11 C12 -20.10(17)
C9 C10 C11 C16 160.32(11)
C10 C5 C6 C7 2.15(17)
C10 C11 C12 C13 -179.60(11)
C10 C11 C16 C15 177.81(10)
C10 C11 C16 C17 6.40(16)
C11 C12 C13 C14 1.22(19)
C11 C16 C17 C4 17.98(16)
C11 C16 C17 C18 -167.93(10)
C12 C11 C16 C15 -1.79(16)
C12 C11 C16 C17 -173.20(10)
C12 C13 C14 C15 -0.54(19)
C13 C14 C15 C16 -1.35(19)
C14 C15 C16 C11 2.49(17)
C14 C15 C16 C17 173.79(11)
C15 C16 C17 C4 -153.12(11)
C15 C16 C17 C18 20.97(17)
C16 C11 C12 C13 -0.02(18)
C16 C17 C18 C1 -163.29(10)
C16 C17 C18 C19 19.06(18)
C17 C4 C5 C6 -150.28(11)
C17 C4 C5 C10 19.96(15)
C17 C18 C19 C20 -174.39(11)
C18 C1 C2 C3 -3.45(18)
C18 C1 C2 C24 171.87(10)
C18 C1 C22 C21 6.05(18)
C18 C1 C22 C23 -169.61(11)
C18 C19 C20 C21 0.69(18)
C19 C20 C21 C22 -6.67(18)
C20 C21 C22 C1 3.43(17)
C20 C21 C22 C23 177.57(12)
C21 C22 C23 C24 -177.46(13)
C21 C22 C23 C49 -4.9(2)
C22 C1 C2 C3 -174.20(10)
C22 C1 C2 C24 1.12(13)
C22 C1 C18 C17 170.36(11)
C22 C1 C18 C19 -11.63(17)
C22 C23 C24 C2 3.53(13)
C22 C23 C24 C25 174.38(13)
C22 C23 C49 C50 66.18(17)
C22 C23 C49 C54 -111.90(13)
C23 C24 C25 C26 13.4(2)
C23 C24 C25 C47 -160.11(13)
C23 C49 C50 C51 178.92(12)
C23 C49 C50 C55 0.6(2)
C23 C49 C54 C53 -179.94(11)
C23 C49 C54 C57 0.37(18)
C24 C2 C3 C4 -179.73(11)
C24 C2 C3 C46 -7.92(17)
C24 C23 C49 C50 -122.86(14)
C24 C23 C49 C54 59.05(18)
C24 C25 C26 C27 35.11(18)
C24 C25 C26 C39 -153.30(12)
C24 C25 C47 C46 -11.91(18)
C24 C25 C47 C48 166.92(10)
C25 C26 C27 C28 21.32(18)
C25 C26 C27 C32 -169.50(11)
C25 C26 C39 C38 157.08(11)
C25 C26 C39 C40 -20.75(17)
C25 C47 C48 C40 -4.29(18)
C25 C47 C48 C44 -179.86(10)
C26 C25 C47 C46 173.59(11)
C26 C25 C47 C48 -7.58(16)
C26 C27 C28 C29 169.84(13)
C26 C27 C32 C31 -170.91(13)
C26 C27 C32 C33 6.31(18)
C26 C39 C40 C41 -165.39(12)
C26 C39 C40 C48 8.54(17)
C27 C26 C39 C38 -30.92(16)
C27 C26 C39 C40 151.24(11)
C27 C28 C29 C30 0.7(2)
C27 C32 C33 C34 161.59(13)
C27 C32 C33 C38 -18.54(19)
C28 C27 C32 C31 -1.5(2)
C28 C27 C32 C33 175.69(12)
C28 C29 C30 C31 -0.8(3)
C29 C30 C31 C32 -0.3(3)
C30 C31 C32 C27 1.4(2)
C30 C31 C32 C33 -175.68(15)
C31 C32 C33 C34 -21.3(2)
C31 C32 C33 C38 158.59(14)
C32 C27 C28 C29 0.5(2)
C32 C33 C34 C35 -179.85(14)
C32 C33 C38 C37 178.94(12)
C32 C33 C38 C39 6.02(18)
C33 C34 C35 C36 0.6(2)
C33 C38 C39 C26 19.07(17)
C33 C38 C39 C40 -163.19(12)
C34 C33 C38 C37 -1.19(19)
C34 C33 C38 C39 -174.11(12)
C34 C35 C36 C37 -0.5(2)
C35 C36 C37 C38 -0.4(2)
C36 C37 C38 C33 1.29(19)
C36 C37 C38 C39 174.09(13)
C37 C38 C39 C26 -153.62(12)
C37 C38 C39 C40 24.13(18)
C38 C33 C34 C35 0.3(2)
C38 C39 C40 C41 16.9(2)
C38 C39 C40 C48 -169.17(11)
C39 C26 C27 C28 -150.54(12)
C39 C26 C27 C32 18.65(17)
C39 C40 C41 C42 178.14(12)
C39 C40 C48 C44 178.78(11)
C39 C40 C48 C47 3.97(17)
C40 C41 C42 C43 -0.09(19)
C41 C40 C48 C44 -6.33(18)
C41 C40 C48 C47 178.85(11)
C41 C42 C43 C44 -2.45(18)
C42 C43 C44 C45 177.99(12)
C42 C43 C44 C48 0.62(16)
C43 C44 C45 C46 -179.25(13)
C43 C44 C45 C58 -4.8(2)
C43 C44 C48 C40 4.03(18)
C43 C44 C48 C47 179.53(10)
C44 C45 C46 C3 175.44(13)
C44 C45 C46 C47 1.18(12)
C44 C45 C58 C59 63.21(15)
C44 C45 C58 C63 -113.14(12)
C45 C44 C48 C40 -174.01(11)
C45 C44 C48 C47 1.50(13)
C45 C46 C47 C25 178.66(12)
C45 C46 C47 C48 -0.28(13)
C45 C58 C59 C60 -178.76(10)
C45 C58 C59 C64 7.20(17)
C45 C58 C63 C62 178.56(10)
C45 C58 C63 C66 -2.19(16)
C46 C3 C4 C5 32.15(18)
C46 C3 C4 C17 -152.61(12)
C46 C45 C58 C59 -123.85(13)
C46 C45 C58 C63 59.80(17)
C46 C47 C48 C40 174.78(11)
C46 C47 C48 C44 -0.79(13)
C47 C25 C26 C27 -151.53(11)
C47 C25 C26 C39 20.05(16)
C48 C40 C41 C42 4.16(17)
C48 C44 C45 C46 -1.68(13)
C48 C44 C45 C58 172.81(10)
C49 C23 C24 C2 -168.54(11)
C49 C23 C24 C25 2.3(2)
C49 C50 C51 C52 1.3(2)
C50 C49 C54 C53 1.95(18)
C50 C49 C54 C57 -177.74(12)
C50 C51 C52 C53 1.4(2)
C50 C51 C52 C56 -176.99(14)
C51 C52 C53 C54 -2.5(2)
C52 C53 C54 C49 0.82(19)
C52 C53 C54 C57 -179.48(12)
C54 C49 C50 C51 -3.0(2)
C54 C49 C50 C55 178.66(13)
C55 C50 C51 C52 179.72(14)
C56 C52 C53 C54 175.91(13)
C58 C45 C46 C3 1.9(2)
C58 C45 C46 C47 -172.37(11)
C58 C59 C60 C61 0.05(18)
C59 C58 C63 C62 2.19(16)
C59 C58 C63 C66 -178.56(10)
C59 C60 C61 C62 2.45(19)
C59 C60 C61 C65 -175.84(12)
C60 C61 C62 C63 -2.67(19)
C61 C62 C63 C58 0.37(18)
C61 C62 C63 C66 -178.91(11)
C63 C58 C59 C60 -2.39(17)
C63 C58 C59 C64 -176.43(10)
C64 C59 C60 C61 174.31(11)
C65 C61 C62 C63 175.64(12)

loop_
_exptl_oxdiff_crystal_face_indexfrac_h
_exptl_oxdiff_crystal_face_indexfrac_k
_exptl_oxdiff_crystal_face_indexfrac_l
_exptl_oxdiff_crystal_face_x
_exptl_oxdiff_crystal_face_y
_exptl_oxdiff_crystal_face_z
0.0002 -0.0001 -0.9995 -0.0314 0.0327 0.0743
-0.0002 0.0001 0.9995 0.0314 -0.0327 -0.0743
-0.9989 0.9997 0.0004 -0.0970 0.0853 -0.0833
1.0001 0.9980 0.0005 -0.1417 -0.2045 -0.0017
-1.0001 -0.9980 -0.0005 0.1417 0.2045 0.0017
0.9983 -1.9985 -0.0008 0.2164 -0.0257 0.1258
0.9995 -0.0008 0.0000 -0.0223 -0.1449 0.0408
